data_7107921
loop_
_publ_author_name
'Brandon Djukic'
'Dmitrii Perepichka'

_publ_section_title
;
 Unexpected formation of a cyclic vinylene sulfate in the synthesis of
 ethynyl-substituted acenes
;
_journal_name_full Chem.Commun.
_journal_page_first 6651
_journal_paper_doi 10.1039/c2cc32805d
_journal_volume 48
_journal_year 2012
_chemical_compound_source 'Synthesized by the authors. See text'
_chemical_formula_moiety 'C44 H56 O4 S Si2'
_chemical_formula_sum 'C44 H56 O4 S Si2'
_chemical_formula_weight 737.13
_chemical_name_systematic
;
?
;
_space_group_IT_number 2
_symmetry_cell_setting triclinic
_symmetry_space_group_name_Hall '-P 1'
_symmetry_space_group_name_H-M 'P -1'
_atom_sites_solution_hydrogens geom
_atom_sites_solution_primary direct
_atom_sites_solution_secondary difmap
_audit_creation_method SHELXL-97
_cell_angle_alpha 86.192(2)
_cell_angle_beta 79.705(2)
_cell_angle_gamma 76.941(2)
_cell_formula_units_Z 2
_cell_length_a 8.4790(4)
_cell_length_b 15.5718(7)
_cell_length_c 15.9893(7)
_cell_measurement_reflns_used 24380
_cell_measurement_temperature 100
_cell_measurement_theta_max 70.60
_cell_measurement_theta_min 2.81
_cell_volume 2022.67(16)
_computing_cell_refinement 'SAINT V7.68A(Bruker AXS, 2009)'
_computing_data_collection 'APEX2 (Bruker AXS, 2009)'
_computing_data_reduction 'SAINT V7.68A(Bruker AXS, 2009)'
_computing_molecular_graphics 'SHELXTL v6.12 (Bruker AXS, 2001)'
_computing_publication_material 'UdMX (Maris, 2004)'
_computing_structure_refinement 'SHELXL97 (Sheldrick, 2008)'
_computing_structure_solution 'SHELXS97 (Sheldrick, 2008)'
_diffrn_ambient_temperature 100
_diffrn_detector_area_resol_mean 8.3
_diffrn_measured_fraction_theta_full 0.966
_diffrn_measured_fraction_theta_max 0.966
_diffrn_measurement_device_type 'Bruker APEX II'
_diffrn_measurement_method \w
_diffrn_radiation_monochromator 'Quazar MX'
_diffrn_radiation_source 'Incoatec I\muS Microsource '
_diffrn_radiation_type CuK\a
_diffrn_radiation_wavelength 1.54178
_diffrn_reflns_av_R_equivalents 0.029
_diffrn_reflns_av_sigmaI/netI 0.0131
_diffrn_reflns_limit_h_max 10
_diffrn_reflns_limit_h_min -10
_diffrn_reflns_limit_k_max 18
_diffrn_reflns_limit_k_min -19
_diffrn_reflns_limit_l_max 19
_diffrn_reflns_limit_l_min -19
_diffrn_reflns_number 85141
_diffrn_reflns_theta_full 70.99
_diffrn_reflns_theta_max 70.99
_diffrn_reflns_theta_min 2.81
_exptl_absorpt_coefficient_mu 1.594
_exptl_absorpt_correction_T_max 0.9382
_exptl_absorpt_correction_T_min 0.8256
_exptl_absorpt_correction_type multi-scan
_exptl_absorpt_process_details 'Sadabs (Sheldrick, 2008)'
_exptl_crystal_colour Yellow
_exptl_crystal_density_diffrn 1.210
_exptl_crystal_density_method 'not measured'
_exptl_crystal_description Chunk
_exptl_crystal_F_000 792
_exptl_crystal_size_max 0.12
_exptl_crystal_size_mid 0.08
_exptl_crystal_size_min 0.04
_refine_diff_density_max 0.420
_refine_diff_density_min -0.317
_refine_diff_density_rms 0.071
_refine_ls_extinction_method none
_refine_ls_goodness_of_fit_ref 1.051
_refine_ls_hydrogen_treatment constr
_refine_ls_matrix_type full
_refine_ls_number_parameters 499
_refine_ls_number_reflns 7572
_refine_ls_number_restraints 40
_refine_ls_restrained_S_all 1.054
_refine_ls_R_factor_all 0.0380
_refine_ls_R_factor_gt 0.0357
_refine_ls_shift/su_max 0.002
_refine_ls_shift/su_mean 0.000
_refine_ls_structure_factor_coef Fsqd
_refine_ls_weighting_details 'calc w=1/[\s^2^(Fo^2^)+(0.0683P)^2^+0.6090P] where P=(Fo^2^+2Fc^2^)/3'
_refine_ls_weighting_scheme calc
_refine_ls_wR_factor_gt 0.1011
_refine_ls_wR_factor_ref 0.1039
_reflns_number_gt 7067
_reflns_number_total 7572
_reflns_threshold_expression I>2\s(I)
_cod_data_source_file c2cc32805d.txt
_cod_data_source_block pere21
_cod_original_cell_volume 2022.66(16)
_cod_original_sg_symbol_H-M P-1
_cod_database_code 7107921

loop_
_symmetry_equiv_pos_as_xyz
'x, y, z'
'-x, -y, -z'

loop_
_atom_site_label
_atom_site_type_symbol
_atom_site_fract_x
_atom_site_fract_y
_atom_site_fract_z
_atom_site_U_iso_or_equiv
_atom_site_adp_type
_atom_site_occupancy
_atom_site_symmetry_multiplicity
_atom_site_calc_flag
_atom_site_refinement_flags
_atom_site_disorder_assembly
_atom_site_disorder_group
Si1 Si 0.40446(4) 0.60533(2) 0.84138(2) 0.01705(10) Uani 1 1 d . . .
Si2 Si 0.79931(4) -0.05723(2) 0.78372(2) 0.01678(10) Uani 1 1 d . . .
C1 C 0.49366(16) 0.19541(9) 0.60717(8) 0.0214(3) Uani 1 1 d . . .
H1 H 0.4492 0.1639 0.5716 0.026 Uiso 1 1 calc R . .
C2 C 0.64183(16) 0.15886(8) 0.62983(8) 0.0198(3) Uani 1 1 d . . .
H2 H 0.6991 0.1025 0.6094 0.024 Uiso 1 1 calc R . .
C3 C 0.71398(15) 0.20328(8) 0.68383(8) 0.0169(2) Uani 1 1 d . . .
C4 C 0.86729(15) 0.16712(8) 0.70801(8) 0.0170(2) Uani 1 1 d . . .
C5 C 0.93853(15) 0.21504(8) 0.75742(8) 0.0174(2) Uani 1 1 d . . .
C6 C 1.09555(16) 0.18025(9) 0.78160(8) 0.0203(3) Uani 1 1 d . . .
H6 H 1.1535 0.1225 0.7653 0.024 Uiso 1 1 calc R . .
C7 C 1.16347(16) 0.22873(9) 0.82770(9) 0.0238(3) Uani 1 1 d . . .
H7 H 1.2684 0.2047 0.8426 0.029 Uiso 1 1 calc R . .
C8 C 1.07857(17) 0.31457(9) 0.85339(9) 0.0257(3) Uani 1 1 d . . .
H8 H 1.1274 0.3480 0.8848 0.031 Uiso 1 1 calc R . .
C9 C 0.92697(17) 0.34945(9) 0.83316(8) 0.0229(3) Uani 1 1 d . . .
H9 H 0.8707 0.4068 0.8514 0.027 Uiso 1 1 calc R . .
C10 C 0.85146(15) 0.30121(8) 0.78499(8) 0.0181(3) Uani 1 1 d . . .
C11 C 0.69386(15) 0.33616(8) 0.76384(8) 0.0182(3) Uani 1 1 d . . .
C12 C 0.62476(15) 0.28882(8) 0.71277(8) 0.0176(2) Uani 1 1 d . . .
C13 C 0.47041(16) 0.32459(8) 0.68734(8) 0.0202(3) Uani 1 1 d . . .
H13 H 0.4114 0.3811 0.7066 0.024 Uiso 1 1 calc R . .
C14 C 0.40317(16) 0.28054(9) 0.63594(8) 0.0207(3) Uani 1 1 d . . .
C15 C 0.24451(16) 0.32227(9) 0.61181(9) 0.0235(3) Uani 1 1 d . . .
H15 H 0.1971 0.3805 0.6305 0.028 Uiso 1 1 calc R . .
C16 C 0.15969(16) 0.28653(9) 0.56612(8) 0.0222(3) Uani 1 1 d . . .
H16 H 0.2082 0.2286 0.5467 0.027 Uiso 1 1 calc R . .
C17 C -0.00086(16) 0.32758(9) 0.54285(8) 0.0229(3) Uani 1 1 d . . .
C18 C -0.08080(17) 0.27658(10) 0.50312(8) 0.0260(3) Uani 1 1 d . . .
H18 H -0.0303 0.2165 0.4921 0.031 Uiso 1 1 calc R . .
C19 C -0.23235(18) 0.31210(11) 0.47959(9) 0.0303(3) Uani 1 1 d . . .
H19 H -0.2853 0.2764 0.4531 0.036 Uiso 1 1 calc R . .
C20 C -0.30634(18) 0.39967(12) 0.49474(10) 0.0358(4) Uani 1 1 d . . .
H20 H -0.4102 0.4242 0.4787 0.043 Uiso 1 1 calc R . .
C21 C -0.2286(2) 0.45138(12) 0.53326(11) 0.0400(4) Uani 1 1 d . . .
H21 H -0.2787 0.5117 0.5429 0.048 Uiso 1 1 calc R . .
C22 C -0.07759(19) 0.41558(11) 0.55793(10) 0.0325(3) Uani 1 1 d . . .
H22 H -0.0263 0.4514 0.5853 0.039 Uiso 1 1 calc R . .
C23 C 0.95999(14) 0.07897(8) 0.68012(8) 0.0170(2) Uani 1 1 d . A .
C24 C 0.94376(15) -0.00236(8) 0.70499(8) 0.0174(2) Uani 1 1 d . A .
C25 C 0.87322(17) -0.22873(9) 0.71084(9) 0.0259(3) Uani 1 1 d . . .
H25A H 0.8387 -0.2683 0.6761 0.039 Uiso 1 1 calc R . .
H25B H 0.8848 -0.2566 0.7668 0.039 Uiso 1 1 calc R . .
H25C H 0.9788 -0.2166 0.6827 0.039 Uiso 1 1 calc R . .
C26 C 0.74351(16) -0.14177(8) 0.72160(8) 0.0209(3) Uani 1 1 d . . .
H26 H 0.6410 -0.1565 0.7549 0.025 Uiso 1 1 calc R . .
C27 C 0.70204(18) -0.10372(10) 0.63499(9) 0.0277(3) Uani 1 1 d . . .
H27A H 0.8005 -0.0899 0.5995 0.042 Uiso 1 1 calc R . .
H27B H 0.6157 -0.0498 0.6435 0.042 Uiso 1 1 calc R . .
H27C H 0.6635 -0.1472 0.6068 0.042 Uiso 1 1 calc R . .
C28 C 0.46349(17) -0.01358(10) 0.86131(10) 0.0294(3) Uani 1 1 d . . .
H28A H 0.4915 -0.0544 0.9084 0.044 Uiso 1 1 calc R . .
H28B H 0.4382 -0.0458 0.8166 0.044 Uiso 1 1 calc R . .
H28C H 0.3675 0.0327 0.8820 0.044 Uiso 1 1 calc R . .
C29 C 0.60986(15) 0.02864(8) 0.82505(8) 0.0204(3) Uani 1 1 d . . .
H29 H 0.5788 0.0667 0.7751 0.025 Uiso 1 1 calc R . .
C30 C 0.63663(17) 0.08984(9) 0.89029(9) 0.0261(3) Uani 1 1 d . . .
H30A H 0.5366 0.1356 0.9050 0.039 Uiso 1 1 calc R . .
H30B H 0.7281 0.1175 0.8659 0.039 Uiso 1 1 calc R . .
H30C H 0.6622 0.0554 0.9416 0.039 Uiso 1 1 calc R . .
C31 C 1.0258(2) -0.05639(10) 0.89797(10) 0.0339(3) Uani 1 1 d . . .
H31A H 0.9506 -0.0069 0.9288 0.051 Uiso 1 1 calc R . .
H31B H 1.0952 -0.0338 0.8498 0.051 Uiso 1 1 calc R . .
H31C H 1.0950 -0.0918 0.9362 0.051 Uiso 1 1 calc R . .
C32 C 0.92633(16) -0.11390(9) 0.86525(8) 0.0229(3) Uani 1 1 d . . .
H32 H 1.0089 -0.1635 0.8353 0.027 Uiso 1 1 calc R . .
C33 C 0.8257(2) -0.15684(11) 0.93878(10) 0.0376(4) Uani 1 1 d . . .
H33A H 0.8994 -0.1922 0.9750 0.056 Uiso 1 1 calc R . .
H33B H 0.7670 -0.1949 0.9159 0.056 Uiso 1 1 calc R . .
H33C H 0.7463 -0.1108 0.9725 0.056 Uiso 1 1 calc R . .
C34 C 0.60292(15) 0.42099(9) 0.79365(8) 0.0198(3) Uani 1 1 d . . .
C35 C 0.52293(16) 0.49209(9) 0.81762(8) 0.0208(3) Uani 1 1 d . . .
C36 C 0.35937(18) 0.76503(9) 0.74099(10) 0.0286(3) Uani 1 1 d . . .
H36A H 0.4108 0.8048 0.7005 0.043 Uiso 1 1 calc R . .
H36B H 0.3130 0.7950 0.7947 0.043 Uiso 1 1 calc R . .
H36C H 0.2716 0.7483 0.7176 0.043 Uiso 1 1 calc R . .
C37 C 0.48903(16) 0.68188(9) 0.75686(8) 0.0220(3) Uani 1 1 d . . .
H37 H 0.5773 0.7020 0.7790 0.026 Uiso 1 1 calc R . .
C38 C 0.56890(19) 0.63665(10) 0.67278(9) 0.0308(3) Uani 1 1 d . . .
H38A H 0.4887 0.6112 0.6513 0.046 Uiso 1 1 calc R . .
H38B H 0.6633 0.5897 0.6821 0.046 Uiso 1 1 calc R . .
H38C H 0.6058 0.6801 0.6311 0.046 Uiso 1 1 calc R . .
C39 C 0.15409(17) 0.56975(10) 0.75899(9) 0.0276(3) Uani 1 1 d . . .
H39A H 0.2093 0.5073 0.7558 0.041 Uiso 1 1 calc R . .
H39B H 0.1996 0.6021 0.7092 0.041 Uiso 1 1 calc R . .
H39C H 0.0362 0.5757 0.7601 0.041 Uiso 1 1 calc R . .
C40 C 0.18104(15) 0.60765(8) 0.84029(8) 0.0207(3) Uani 1 1 d . . .
H40 H 0.1215 0.6709 0.8419 0.025 Uiso 1 1 calc R . .
C41 C 0.10332(18) 0.56074(10) 0.91888(10) 0.0307(3) Uani 1 1 d . . .
H41A H -0.0112 0.5619 0.9150 0.046 Uiso 1 1 calc R . .
H41B H 0.1071 0.5909 0.9701 0.046 Uiso 1 1 calc R . .
H41C H 0.1643 0.4994 0.9218 0.046 Uiso 1 1 calc R . .
C42 C 0.3390(2) 0.72565(10) 0.97624(10) 0.0334(3) Uani 1 1 d . . .
H42A H 0.3474 0.7346 1.0352 0.050 Uiso 1 1 calc R . .
H42B H 0.2233 0.7324 0.9713 0.050 Uiso 1 1 calc R . .
H42C H 0.3857 0.7694 0.9389 0.050 Uiso 1 1 calc R . .
C43 C 0.43401(17) 0.63254(9) 0.95003(8) 0.0230(3) Uani 1 1 d . . .
H43 H 0.3881 0.5900 0.9918 0.028 Uiso 1 1 calc R . .
C44 C 0.61585(19) 0.62020(10) 0.95662(10) 0.0323(3) Uani 1 1 d . . .
H44A H 0.6649 0.6612 0.9166 0.048 Uiso 1 1 calc R . .
H44B H 0.6731 0.5595 0.9428 0.048 Uiso 1 1 calc R . .
H44C H 0.6259 0.6320 1.0147 0.048 Uiso 1 1 calc R . .
O1 O 1.10127(11) 0.07945(6) 0.61624(6) 0.0209(2) Uani 1 1 d D . .
O2 O 1.07739(11) -0.06561(6) 0.65931(6) 0.0199(2) Uani 1 1 d D . .
S1 S 1.21971(7) -0.01341(4) 0.62185(4) 0.01718(14) Uani 0.50 1 d PD A -1
O3 O 1.3179(2) -0.01435(12) 0.68472(12) 0.0232(4) Uani 0.50 1 d PD A -1
O4 O 1.2933(4) -0.0412(2) 0.53833(17) 0.0263(6) Uani 0.50 1 d PD A -1
S2 S 1.15970(8) -0.02059(4) 0.57860(4) 0.02108(15) Uani 0.50 1 d PD A -2
O23 O 1.0775(2) -0.02703(14) 0.51031(12) 0.0294(4) Uani 0.50 1 d PD A -2
O24 O 1.3312(4) -0.0463(2) 0.5680(2) 0.0298(7) Uani 0.50 1 d PD A -2

loop_
_atom_site_aniso_label
_atom_site_aniso_U_11
_atom_site_aniso_U_22
_atom_site_aniso_U_33
_atom_site_aniso_U_23
_atom_site_aniso_U_13
_atom_site_aniso_U_12
Si1 0.01671(17) 0.01242(17) 0.02181(18) -0.00221(13) -0.00446(13) -0.00131(12)
Si2 0.01671(17) 0.01477(18) 0.01762(17) -0.00180(13) -0.00131(13) -0.00170(13)
C1 0.0219(6) 0.0203(7) 0.0235(6) -0.0023(5) -0.0070(5) -0.0047(5)
C2 0.0221(6) 0.0151(6) 0.0215(6) -0.0027(5) -0.0045(5) -0.0012(5)
C3 0.0174(6) 0.0148(6) 0.0178(6) 0.0005(5) -0.0026(5) -0.0026(5)
C4 0.0184(6) 0.0141(6) 0.0174(5) 0.0001(5) -0.0016(5) -0.0024(5)
C5 0.0180(6) 0.0160(6) 0.0175(6) 0.0011(5) -0.0024(5) -0.0031(5)
C6 0.0204(6) 0.0167(6) 0.0229(6) -0.0002(5) -0.0051(5) -0.0010(5)
C7 0.0208(6) 0.0241(7) 0.0272(7) 0.0010(5) -0.0093(5) -0.0030(5)
C8 0.0268(7) 0.0242(7) 0.0296(7) -0.0042(6) -0.0103(6) -0.0074(5)
C9 0.0253(7) 0.0177(6) 0.0263(6) -0.0041(5) -0.0059(5) -0.0041(5)
C10 0.0198(6) 0.0158(6) 0.0185(6) 0.0002(5) -0.0032(5) -0.0038(5)
C11 0.0199(6) 0.0138(6) 0.0198(6) -0.0008(5) -0.0021(5) -0.0024(5)
C12 0.0186(6) 0.0149(6) 0.0184(6) 0.0003(5) -0.0022(5) -0.0027(5)
C13 0.0191(6) 0.0162(6) 0.0239(6) -0.0024(5) -0.0032(5) -0.0004(5)
C14 0.0189(6) 0.0204(7) 0.0223(6) 0.0004(5) -0.0040(5) -0.0030(5)
C15 0.0214(6) 0.0215(7) 0.0264(6) -0.0027(5) -0.0054(5) -0.0005(5)
C16 0.0213(6) 0.0210(7) 0.0235(6) 0.0009(5) -0.0046(5) -0.0026(5)
C17 0.0211(6) 0.0278(7) 0.0190(6) 0.0016(5) -0.0038(5) -0.0043(5)
C18 0.0265(7) 0.0297(8) 0.0225(6) 0.0010(5) -0.0057(5) -0.0068(6)
C19 0.0265(7) 0.0446(9) 0.0221(6) -0.0007(6) -0.0078(5) -0.0100(6)
C20 0.0211(7) 0.0549(10) 0.0281(7) -0.0075(7) -0.0093(6) 0.0043(7)
C21 0.0324(8) 0.0415(9) 0.0423(9) -0.0146(7) -0.0155(7) 0.0110(7)
C22 0.0289(7) 0.0333(8) 0.0360(8) -0.0086(6) -0.0140(6) 0.0008(6)
C23 0.0138(5) 0.0197(6) 0.0167(5) -0.0018(5) -0.0026(4) -0.0019(5)
C24 0.0159(6) 0.0157(6) 0.0186(6) -0.0045(5) -0.0020(5) 0.0009(5)
C25 0.0261(7) 0.0197(7) 0.0319(7) -0.0064(6) -0.0046(6) -0.0034(5)
C26 0.0196(6) 0.0182(6) 0.0246(6) -0.0027(5) -0.0022(5) -0.0039(5)
C27 0.0315(7) 0.0255(7) 0.0288(7) -0.0030(6) -0.0107(6) -0.0064(6)
C28 0.0216(7) 0.0286(7) 0.0346(7) -0.0058(6) 0.0049(6) -0.0045(6)
C29 0.0195(6) 0.0182(6) 0.0208(6) -0.0015(5) -0.0001(5) -0.0004(5)
C30 0.0275(7) 0.0233(7) 0.0244(6) -0.0074(5) 0.0010(5) -0.0018(5)
C31 0.0378(8) 0.0298(8) 0.0366(8) -0.0040(6) -0.0207(7) -0.0003(6)
C32 0.0243(6) 0.0206(7) 0.0215(6) -0.0007(5) -0.0049(5) 0.0005(5)
C33 0.0388(9) 0.0384(9) 0.0291(7) 0.0124(7) -0.0029(6) -0.0007(7)
C34 0.0185(6) 0.0192(7) 0.0229(6) -0.0009(5) -0.0058(5) -0.0042(5)
C35 0.0201(6) 0.0172(6) 0.0256(6) -0.0026(5) -0.0062(5) -0.0027(5)
C36 0.0274(7) 0.0222(7) 0.0363(8) 0.0070(6) -0.0083(6) -0.0054(6)
C37 0.0206(6) 0.0197(7) 0.0260(6) 0.0014(5) -0.0045(5) -0.0054(5)
C38 0.0312(7) 0.0350(8) 0.0261(7) -0.0013(6) -0.0016(6) -0.0095(6)
C39 0.0231(7) 0.0264(7) 0.0351(7) -0.0045(6) -0.0108(6) -0.0034(5)
C40 0.0186(6) 0.0161(6) 0.0272(6) -0.0012(5) -0.0051(5) -0.0020(5)
C41 0.0237(7) 0.0336(8) 0.0357(8) 0.0043(6) -0.0044(6) -0.0101(6)
C42 0.0436(9) 0.0237(8) 0.0323(7) -0.0107(6) -0.0071(7) -0.0031(6)
C43 0.0276(7) 0.0184(7) 0.0243(6) -0.0021(5) -0.0077(5) -0.0045(5)
C44 0.0347(8) 0.0298(8) 0.0375(8) -0.0001(6) -0.0186(7) -0.0082(6)
O1 0.0184(4) 0.0183(5) 0.0229(4) -0.0002(4) 0.0014(4) -0.0015(4)
O2 0.0182(4) 0.0152(4) 0.0233(4) -0.0037(3) 0.0003(3) 0.0006(3)
S1 0.0146(3) 0.0154(3) 0.0193(3) -0.0024(2) -0.0004(3) -0.0001(2)
O3 0.0168(8) 0.0214(9) 0.0304(10) -0.0025(8) -0.0057(7) -0.0005(7)
O4 0.0247(16) 0.0261(13) 0.0223(15) -0.0063(12) 0.0057(11) 0.0005(11)
S2 0.0190(3) 0.0188(3) 0.0225(3) -0.0018(2) 0.0002(3) -0.0007(2)
O23 0.0319(11) 0.0318(11) 0.0236(9) -0.0037(8) -0.0048(8) -0.0042(9)
O24 0.0198(15) 0.0282(13) 0.0364(19) -0.0023(14) 0.0025(12) 0.0001(10)

loop_
_atom_type_symbol
_atom_type_description
_atom_type_scat_dispersion_real
_atom_type_scat_dispersion_imag
_atom_type_scat_source
C C 0.0181 0.0091 'International Tables Vol C Tables 4.2.6.8 and 6.1.1.4'
H H 0.0000 0.0000 'International Tables Vol C Tables 4.2.6.8 and 6.1.1.4'
Si Si 0.2541 0.3302 'International Tables Vol C Tables 4.2.6.8 and 6.1.1.4'
S S 0.3331 0.5567 'International Tables Vol C Tables 4.2.6.8 and 6.1.1.4'
O O 0.0492 0.0322 'International Tables Vol C Tables 4.2.6.8 and 6.1.1.4'

loop_
_geom_angle_atom_site_label_1
_geom_angle_atom_site_label_2
_geom_angle_atom_site_label_3
_geom_angle
_geom_angle_publ_flag
C35 SI1 C43 108.01(6) y
C35 SI1 C40 107.85(6) y
C43 SI1 C40 110.59(6) y
C35 SI1 C37 107.40(6) y
C43 SI1 C37 110.73(6) y
C40 SI1 C37 112.08(6) y
C32 SI2 C26 110.13(6) y
C32 SI2 C29 116.18(6) y
C26 SI2 C29 110.30(6) y
C32 SI2 C24 104.93(6) y
C26 SI2 C24 105.67(5) y
C29 SI2 C24 108.97(6) y
C2 C1 C14 121.21(12) y
C2 C1 H1 119.4 ?
C14 C1 H1 119.4 ?
C1 C2 C3 121.66(12) y
C1 C2 H2 119.2 ?
C3 C2 H2 119.2 ?
C4 C3 C2 122.83(11) y
C4 C3 C12 119.52(11) y
C2 C3 C12 117.64(11) y
C3 C4 C5 121.14(11) y
C3 C4 C23 120.51(11) y
C5 C4 C23 118.33(11) y
C4 C5 C6 122.16(11) y
C4 C5 C10 119.50(11) y
C6 C5 C10 118.34(11) y
C7 C6 C5 121.02(12) y
C7 C6 H6 119.5 ?
C5 C6 H6 119.5 ?
C6 C7 C8 120.49(12) y
C6 C7 H7 119.8 ?
C8 C7 H7 119.8 ?
C9 C8 C7 120.31(12) y
C9 C8 H8 119.8 ?
C7 C8 H8 119.8 ?
C8 C9 C10 121.10(12) y
C8 C9 H9 119.5 ?
C10 C9 H9 119.5 ?
C11 C10 C9 121.86(11) y
C11 C10 C5 119.43(11) y
C9 C10 C5 118.71(11) y
C12 C11 C10 120.82(11) y
C12 C11 C34 119.20(11) y
C10 C11 C34 119.97(11) y
C11 C12 C13 121.70(11) y
C11 C12 C3 119.50(11) y
C13 C12 C3 118.78(11) y
C14 C13 C12 122.56(12) y
C14 C13 H13 118.7 ?
C12 C13 H13 118.7 ?
C13 C14 C1 118.15(12) y
C13 C14 C15 119.25(12) y
C1 C14 C15 122.59(12) y
C16 C15 C14 126.42(12) y
C16 C15 H15 116.8 ?
C14 C15 H15 116.8 ?
C15 C16 C17 126.66(13) y
C15 C16 H16 116.7 ?
C17 C16 H16 116.7 ?
C22 C17 C18 118.11(13) y
C22 C17 C16 123.07(13) y
C18 C17 C16 118.81(13) y
C19 C18 C17 121.19(14) y
C19 C18 H18 119.4 ?
C17 C18 H18 119.4 ?
C20 C19 C18 119.90(14) y
C20 C19 H19 120.1 ?
C18 C19 H19 120.1 ?
C21 C20 C19 119.80(14) y
C21 C20 H20 120.1 ?
C19 C20 H20 120.1 ?
C20 C21 C22 120.40(15) y
C20 C21 H21 119.8 ?
C22 C21 H21 119.8 ?
C21 C22 C17 120.60(14) y
C21 C22 H22 119.7 ?
C17 C22 H22 119.7 ?
C24 C23 O1 112.45(10) y
C24 C23 C4 133.05(11) y
O1 C23 C4 114.42(10) y
C23 C24 O2 109.50(10) y
C23 C24 SI2 138.20(10) y
O2 C24 SI2 112.29(8) y
C26 C25 H25A 109.5 ?
C26 C25 H25B 109.5 ?
H25A C25 H25B 109.5 ?
C26 C25 H25C 109.5 ?
H25A C25 H25C 109.5 ?
H25B C25 H25C 109.5 ?
C25 C26 C27 110.80(11) y
C25 C26 SI2 113.86(9) y
C27 C26 SI2 111.52(9) y
C25 C26 H26 106.7 ?
C27 C26 H26 106.7 ?
SI2 C26 H26 106.7 ?
C26 C27 H27A 109.5 ?
C26 C27 H27B 109.5 ?
H27A C27 H27B 109.5 ?
C26 C27 H27C 109.5 ?
H27A C27 H27C 109.5 ?
H27B C27 H27C 109.5 ?
C29 C28 H28A 109.5 ?
C29 C28 H28B 109.5 ?
H28A C28 H28B 109.5 ?
C29 C28 H28C 109.5 ?
H28A C28 H28C 109.5 ?
H28B C28 H28C 109.5 ?
C30 C29 C28 110.31(11) y
C30 C29 SI2 114.05(9) y
C28 C29 SI2 111.60(9) y
C30 C29 H29 106.8 ?
C28 C29 H29 106.8 ?
SI2 C29 H29 106.8 ?
C29 C30 H30A 109.5 ?
C29 C30 H30B 109.5 ?
H30A C30 H30B 109.5 ?
C29 C30 H30C 109.5 ?
H30A C30 H30C 109.5 ?
H30B C30 H30C 109.5 ?
C32 C31 H31A 109.5 ?
C32 C31 H31B 109.5 ?
H31A C31 H31B 109.5 ?
C32 C31 H31C 109.5 ?
H31A C31 H31C 109.5 ?
H31B C31 H31C 109.5 ?
C31 C32 C33 111.44(12) y
C31 C32 SI2 114.40(10) y
C33 C32 SI2 112.59(10) y
C31 C32 H32 105.9 ?
C33 C32 H32 105.9 ?
SI2 C32 H32 105.9 ?
C32 C33 H33A 109.5 ?
C32 C33 H33B 109.5 ?
H33A C33 H33B 109.5 ?
C32 C33 H33C 109.5 ?
H33A C33 H33C 109.5 ?
H33B C33 H33C 109.5 ?
C35 C34 C11 178.19(14) y
C34 C35 SI1 173.39(12) y
C37 C36 H36A 109.5 ?
C37 C36 H36B 109.5 ?
H36A C36 H36B 109.5 ?
C37 C36 H36C 109.5 ?
H36A C36 H36C 109.5 ?
H36B C36 H36C 109.5 ?
C38 C37 C36 110.19(12) y
C38 C37 SI1 113.40(9) y
C36 C37 SI1 112.38(9) y
C38 C37 H37 106.8 ?
C36 C37 H37 106.8 ?
SI1 C37 H37 106.8 ?
C37 C38 H38A 109.5 ?
C37 C38 H38B 109.5 ?
H38A C38 H38B 109.5 ?
C37 C38 H38C 109.5 ?
H38A C38 H38C 109.5 ?
H38B C38 H38C 109.5 ?
C40 C39 H39A 109.5 ?
C40 C39 H39B 109.5 ?
H39A C39 H39B 109.5 ?
C40 C39 H39C 109.5 ?
H39A C39 H39C 109.5 ?
H39B C39 H39C 109.5 ?
C41 C40 C39 110.15(11) y
C41 C40 SI1 112.07(9) y
C39 C40 SI1 112.77(9) y
C41 C40 H40 107.2 ?
C39 C40 H40 107.2 ?
SI1 C40 H40 107.2 ?
C40 C41 H41A 109.5 ?
C40 C41 H41B 109.5 ?
H41A C41 H41B 109.5 ?
C40 C41 H41C 109.5 ?
H41A C41 H41C 109.5 ?
H41B C41 H41C 109.5 ?
C43 C42 H42A 109.5 ?
C43 C42 H42B 109.5 ?
H42A C42 H42B 109.5 ?
C43 C42 H42C 109.5 ?
H42A C42 H42C 109.5 ?
H42B C42 H42C 109.5 ?
C44 C43 C42 110.68(12) y
C44 C43 SI1 112.13(10) y
C42 C43 SI1 112.16(10) y
C44 C43 H43 107.2 ?
C42 C43 H43 107.2 ?
SI1 C43 H43 107.2 ?
C43 C44 H44A 109.5 ?
C43 C44 H44B 109.5 ?
H44A C44 H44B 109.5 ?
C43 C44 H44C 109.5 ?
H44A C44 H44C 109.5 ?
H44B C44 H44C 109.5 ?
C23 O1 S1 106.69(8) y
C23 O1 S2 106.35(8) y
C24 O2 S2 109.91(8) y
C24 O2 S1 106.61(8) y
O3 S1 O4 120.38(15) y
O3 S1 O1 110.29(9) y
O4 S1 O1 109.00(14) y
O3 S1 O2 108.49(9) y
O4 S1 O2 110.15(14) y
O1 S1 O2 95.74(5) y
O24 S2 O23 119.95(16) y
O24 S2 O2 111.23(15) y
O23 S2 O2 108.75(10) y
O24 S2 O1 109.08(15) y
O23 S2 O1 110.03(10) y
O2 S2 O1 94.95(5) y

loop_
_geom_bond_atom_site_label_1
_geom_bond_atom_site_label_2
_geom_bond_distance
_geom_bond_publ_flag
Si1 C35 1.8480(13) y
Si1 C43 1.8872(13) y
Si1 C40 1.8897(13) y
Si1 C37 1.8940(14) y
Si2 C32 1.8862(14) y
Si2 C26 1.8884(13) y
Si2 C29 1.8901(13) y
Si2 C24 1.8957(13) y
C1 C2 1.3585(18) y
C1 C14 1.4329(18) y
C1 H1 0.9500 ?
C2 C3 1.4345(17) y
C2 H2 0.9500 ?
C3 C4 1.4058(17) y
C3 C12 1.4360(17) y
C4 C5 1.4136(17) y
C4 C23 1.4729(16) y
C5 C6 1.4303(17) y
C5 C10 1.4333(17) y
C6 C7 1.3665(18) y
C6 H6 0.9500 ?
C7 C8 1.4163(19) y
C7 H7 0.9500 ?
C8 C9 1.3644(19) y
C8 H8 0.9500 ?
C9 C10 1.4277(17) y
C9 H9 0.9500 ?
C10 C11 1.4158(17) y
C11 C12 1.4141(17) y
C11 C34 1.4348(17) y
C12 C13 1.4210(18) y
C13 C14 1.3747(18) y
C13 H13 0.9500 ?
C14 C15 1.4622(18) y
C15 C16 1.3354(19) y
C15 H15 0.9500 ?
C16 C17 1.4684(18) y
C16 H16 0.9500 ?
C17 C22 1.394(2) y
C17 C18 1.3992(19) y
C18 C19 1.387(2) y
C18 H18 0.9500 ?
C19 C20 1.384(2) y
C19 H19 0.9500 ?
C20 C21 1.383(2) y
C20 H20 0.9500 ?
C21 C22 1.391(2) y
C21 H21 0.9500 ?
C22 H22 0.9500 ?
C23 C24 1.3316(18) y
C23 O1 1.4297(14) y
C24 O2 1.4432(14) y
C25 C26 1.5372(18) y
C25 H25a 0.9800 ?
C25 H25b 0.9800 ?
C25 H25c 0.9800 ?
C26 C27 1.5374(19) y
C26 H26 1.0000 ?
C27 H27a 0.9800 ?
C27 H27b 0.9800 ?
C27 H27c 0.9800 ?
C28 C29 1.5393(18) y
C28 H28a 0.9800 ?
C28 H28b 0.9800 ?
C28 H28c 0.9800 ?
C29 C30 1.5370(18) y
C29 H29 1.0000 ?
C30 H30a 0.9800 ?
C30 H30b 0.9800 ?
C30 H30c 0.9800 ?
C31 C32 1.532(2) y
C31 H31a 0.9800 ?
C31 H31b 0.9800 ?
C31 H31c 0.9800 ?
C32 C33 1.534(2) y
C32 H32 1.0000 ?
C33 H33a 0.9800 ?
C33 H33b 0.9800 ?
C33 H33c 0.9800 ?
C34 C35 1.2070(19) y
C36 C37 1.5371(19) y
C36 H36a 0.9800 ?
C36 H36b 0.9800 ?
C36 H36c 0.9800 ?
C37 C38 1.5319(19) y
C37 H37 1.0000 ?
C38 H38a 0.9800 ?
C38 H38b 0.9800 ?
C38 H38c 0.9800 ?
C39 C40 1.5359(18) y
C39 H39a 0.9800 ?
C39 H39b 0.9800 ?
C39 H39c 0.9800 ?
C40 C41 1.5320(19) y
C40 H40 1.0000 ?
C41 H41a 0.9800 ?
C41 H41b 0.9800 ?
C41 H41c 0.9800 ?
C42 C43 1.5359(18) y
C42 H42a 0.9800 ?
C42 H42b 0.9800 ?
C42 H42c 0.9800 ?
C43 C44 1.5319(19) y
C43 H43 1.0000 ?
C44 H44a 0.9800 ?
C44 H44b 0.9800 ?
C44 H44c 0.9800 ?
O1 S1 1.5704(10) y
O1 S2 1.6442(10) y
O2 S2 1.5566(10) y
O2 S1 1.6112(10) y
S1 O3 1.4124(19) y
S1 O4 1.420(3) y
S2 O24 1.400(3) y
S2 O23 1.416(2) y

loop_
_geom_torsion_atom_site_label_1
_geom_torsion_atom_site_label_2
_geom_torsion_atom_site_label_3
_geom_torsion_atom_site_label_4
_geom_torsion
_geom_torsion_publ_flag
C14 C1 C2 C3 0.4(2) y
C1 C2 C3 C4 -179.78(12) y
C1 C2 C3 C12 -0.66(18) y
C2 C3 C4 C5 176.41(11) y
C12 C3 C4 C5 -2.69(18) y
C2 C3 C4 C23 -1.77(18) y
C12 C3 C4 C23 179.13(11) y
C3 C4 C5 C6 -178.93(11) y
C23 C4 C5 C6 -0.71(18) y
C3 C4 C5 C10 1.40(18) y
C23 C4 C5 C10 179.62(10) y
C4 C5 C6 C7 178.44(12) y
C10 C5 C6 C7 -1.88(18) y
C5 C6 C7 C8 0.6(2) y
C6 C7 C8 C9 0.7(2) y
C7 C8 C9 C10 -0.8(2) y
C8 C9 C10 C11 179.63(12) y
C8 C9 C10 C5 -0.43(19) y
C4 C5 C10 C11 1.38(17) y
C6 C5 C10 C11 -178.30(11) y
C4 C5 C10 C9 -178.56(11) y
C6 C5 C10 C9 1.75(17) y
C9 C10 C11 C12 177.08(12) y
C5 C10 C11 C12 -2.86(18) y
C9 C10 C11 C34 -2.31(18) y
C5 C10 C11 C34 177.75(11) y
C10 C11 C12 C13 -176.83(11) y
C34 C11 C12 C13 2.56(18) y
C10 C11 C12 C3 1.58(18) y
C34 C11 C12 C3 -179.03(11) y
C4 C3 C12 C11 1.20(17) y
C2 C3 C12 C11 -177.95(11) y
C4 C3 C12 C13 179.66(11) y
C2 C3 C12 C13 0.51(17) y
C11 C12 C13 C14 178.30(12) y
C3 C12 C13 C14 -0.12(19) y
C12 C13 C14 C1 -0.15(19) y
C12 C13 C14 C15 -179.31(12) y
C2 C1 C14 C13 0.00(19) y
C2 C1 C14 C15 179.14(12) y
C13 C14 C15 C16 -176.43(13) y
C1 C14 C15 C16 4.4(2) y
C14 C15 C16 C17 178.95(13) y
C15 C16 C17 C22 7.9(2) y
C15 C16 C17 C18 -172.56(13) y
C22 C17 C18 C19 -0.3(2) y
C16 C17 C18 C19 -179.82(12) y
C17 C18 C19 C20 0.5(2) y
C18 C19 C20 C21 0.0(2) y
C19 C20 C21 C22 -0.9(3) y
C20 C21 C22 C17 1.2(3) y
C18 C17 C22 C21 -0.6(2) y
C16 C17 C22 C21 178.95(14) y
C3 C4 C23 C24 -76.26(18) y
C5 C4 C23 C24 105.50(16) y
C3 C4 C23 O1 107.33(13) y
C5 C4 C23 O1 -70.90(14) y
O1 C23 C24 O2 0.57(14) y
C4 C23 C24 O2 -175.89(12) y
O1 C23 C24 SI2 179.00(10) y
C4 C23 C24 SI2 2.5(2) y
C32 SI2 C24 C23 -113.15(15) y
C26 SI2 C24 C23 130.44(14) y
C29 SI2 C24 C23 11.92(16) y
C32 SI2 C24 O2 65.25(9) y
C26 SI2 C24 O2 -51.16(9) y
C29 SI2 C24 O2 -169.68(8) y
C32 SI2 C26 C25 -31.36(11) y
C29 SI2 C26 C25 -160.90(9) y
C24 SI2 C26 C25 81.46(10) y
C32 SI2 C26 C27 -157.65(9) y
C29 SI2 C26 C27 72.81(10) y
C24 SI2 C26 C27 -44.83(10) y
C32 SI2 C29 C30 42.69(12) y
C26 SI2 C29 C30 168.91(9) y
C24 SI2 C29 C30 -75.51(10) y
C32 SI2 C29 C28 -83.13(11) y
C26 SI2 C29 C28 43.08(11) y
C24 SI2 C29 C28 158.66(9) y
C26 SI2 C32 C31 160.44(10) y
C29 SI2 C32 C31 -73.26(12) y
C24 SI2 C32 C31 47.14(11) y
C26 SI2 C32 C33 -70.99(11) y
C29 SI2 C32 C33 55.32(12) y
C24 SI2 C32 C33 175.72(10) y
C35 SI1 C37 C38 26.06(11) y
C43 SI1 C37 C38 143.77(10) y
C40 SI1 C37 C38 -92.21(11) y
C35 SI1 C37 C36 151.85(10) y
C43 SI1 C37 C36 -90.44(11) y
C40 SI1 C37 C36 33.57(11) y
C35 SI1 C40 C41 73.40(11) y
C43 SI1 C40 C41 -44.50(11) y
C37 SI1 C40 C41 -168.59(9) y
C35 SI1 C40 C39 -51.58(11) y
C43 SI1 C40 C39 -169.48(9) y
C37 SI1 C40 C39 66.43(11) y
C35 SI1 C43 C44 55.13(11) y
C40 SI1 C43 C44 172.93(10) y
C37 SI1 C43 C44 -62.21(11) y
C35 SI1 C43 C42 -179.62(10) y
C40 SI1 C43 C42 -61.81(11) y
C37 SI1 C43 C42 63.05(11) y
C24 C23 O1 S1 -20.05(12) y
C4 C23 O1 S1 157.11(9) y
C24 C23 O1 S2 15.94(12) y
C4 C23 O1 S2 -166.90(9) y
C23 C24 O2 S2 -18.16(12) y
SI2 C24 O2 S2 162.97(6) y
C23 C24 O2 S1 18.63(12) y
SI2 C24 O2 S1 -160.24(6) y
C23 O1 S1 O3 -84.66(11) y
S2 O1 S1 O3 -179.40(11) y
C23 O1 S1 O4 141.12(16) y
S2 O1 S1 O4 46.38(15) y
C23 O1 S1 O2 27.49(8) y
S2 O1 S1 O2 -67.25(6) y
C24 O2 S1 O3 86.27(11) y
S2 O2 S1 O3 -172.57(11) y
C24 O2 S1 O4 -140.05(15) y
S2 O2 S1 O4 -38.89(15) y
C24 O2 S1 O1 -27.38(9) y
S2 O2 S1 O1 73.78(6) y
C24 O2 S2 O24 137.08(17) y
S1 O2 S2 O24 46.34(16) y
C24 O2 S2 O23 -88.70(12) y
S1 O2 S2 O23 -179.44(11) y
C24 O2 S2 O1 24.41(9) y
S1 O2 S2 O1 -66.34(6) y
C23 O1 S2 O24 -137.88(16) y
S1 O1 S2 O24 -42.07(15) y
C23 O1 S2 O23 88.62(12) y
S1 O1 S2 O23 -175.56(11) y
C23 O1 S2 O2 -23.40(9) y
S1 O1 S2 O2 72.42(6) y
